data_1572537
loop_
_publ_author_name
'Mavragani, Niki'
'Kitos, Alexandros A.'
'Mansikkam&#xe4;ki, Akseli'
'Murugesu, Muralee'

_publ_section_title
;
 Stabilizing an exotic dianionic tetrazine bridge in a Ln<sub>2</sub>
 metallocene.
;
_journal_issue 39
_journal_name_full 'Chemical science'
_journal_page_first 16234
_journal_page_last 16242
_journal_paper_doi 10.1039/d4sc03734k
_journal_volume 15
_journal_year 2024
_chemical_formula_moiety 'C50 H78 N4 O2 Y2, C24 H20 B'
_chemical_formula_sum 'C74 H98 B N4 O2 Y2'
_chemical_formula_weight 1264.19
_chemical_properties_physical Air-sensitive,Moisture-sensitive,Oxygen-sensitive
_space_group_crystal_system monoclinic
_space_group_IT_number 15
_space_group_name_Hall '-I 2ya'
_space_group_name_H-M_alt 'I 1 2/a 1'
_atom_sites_solution_hydrogens geom
_atom_sites_solution_primary direct
_atom_sites_solution_secondary difmap
_audit_creation_method SHELXL-2018/3
_audit_update_record
;
2024-05-29 deposited with the CCDC.	2024-09-06 downloaded from the CCDC.
;
_cell_angle_alpha 90
_cell_angle_beta 96.449(2)
_cell_angle_gamma 90
_cell_formula_units_Z 4
_cell_length_a 15.2944(4)
_cell_length_b 20.2938(6)
_cell_length_c 25.5590(9)
_cell_measurement_reflns_used 9810
_cell_measurement_temperature 213(2)
_cell_measurement_theta_max 27.57
_cell_measurement_theta_min 2.50
_cell_volume 7882.8(4)
_computing_cell_refinement 'Bruker SAINT'
_computing_data_collection 'Bruker APEX3'
_computing_data_reduction 'Bruker SAINT'
_computing_structure_refinement 'SHELXL-2018/3 (Sheldrick, 2018)'
_computing_structure_solution 'SHELXT 2018/2 (Sheldrick, 2018)'
_diffrn_ambient_temperature 213(2)
_diffrn_measured_fraction_theta_full 0.999
_diffrn_measured_fraction_theta_max 1.000
_diffrn_measurement_device_type 'Bruker APEX-II CCD'
_diffrn_measurement_method '\w and \phi scans'
_diffrn_radiation_monochromator graphite
_diffrn_radiation_type MoK\a
_diffrn_radiation_wavelength 0.71073
_diffrn_reflns_av_R_equivalents 0.0356
_diffrn_reflns_av_unetI/netI 0.0206
_diffrn_reflns_Laue_measured_fraction_full 0.999
_diffrn_reflns_Laue_measured_fraction_max 1.000
_diffrn_reflns_limit_h_max 19
_diffrn_reflns_limit_h_min -19
_diffrn_reflns_limit_k_max 25
_diffrn_reflns_limit_k_min -25
_diffrn_reflns_limit_l_max 32
_diffrn_reflns_limit_l_min -32
_diffrn_reflns_number 56747
_diffrn_reflns_point_group_measured_fraction_full 0.999
_diffrn_reflns_point_group_measured_fraction_max 1.000
_diffrn_reflns_theta_full 25.242
_diffrn_reflns_theta_max 27.000
_diffrn_reflns_theta_min 1.674
_exptl_absorpt_coefficient_mu 1.505
_exptl_absorpt_correction_T_max 0.7456
_exptl_absorpt_correction_T_min 0.5996
_exptl_absorpt_correction_type multi-scan
_exptl_absorpt_process_details SADABS
_exptl_crystal_colour red
_exptl_crystal_density_diffrn 1.065
_exptl_crystal_description prism
_exptl_crystal_F_000 2676
_exptl_crystal_preparation 'Magnetic properties'
_exptl_crystal_size_max 0.270
_exptl_crystal_size_mid 0.190
_exptl_crystal_size_min 0.140
_refine_diff_density_max 0.845
_refine_diff_density_min -0.507
_refine_diff_density_rms 0.049
_refine_ls_extinction_method none
_refine_ls_goodness_of_fit_ref 1.037
_refine_ls_hydrogen_treatment constr
_refine_ls_matrix_type full
_refine_ls_number_parameters 385
_refine_ls_number_reflns 8623
_refine_ls_number_restraints 6
_refine_ls_restrained_S_all 1.042
_refine_ls_R_factor_all 0.0465
_refine_ls_R_factor_gt 0.0337
_refine_ls_shift/su_max 0.002
_refine_ls_shift/su_mean 0.000
_refine_ls_structure_factor_coef Fsqd
_refine_ls_weighting_details 'w=1/[\s^2^(Fo^2^)+(0.0484P)^2^+8.5226P] where P=(Fo^2^+2Fc^2^)/3'
_refine_ls_weighting_scheme calc
_refine_ls_wR_factor_gt 0.0875
_refine_ls_wR_factor_ref 0.0954
_reflns_Friedel_coverage 0.000
_reflns_number_gt 7129
_reflns_number_total 8623
_reflns_threshold_expression 'I > 2\s(I)'
_cod_data_source_file d4sc03734k2.cif
_cod_data_source_block Y2
_cod_depositor_comments 'Adding full bibliography for 1572537--1572539.cif.'
_cod_original_sg_symbol_H-M 'I 2/a'
_cod_database_code 1572537
_shelx_shelxl_version_number 2018/3
_shelx_space_group_comment
;
The symmetry employed for this shelxl refinement is uniquely defined
by the following loop, which should always be used as a source of
symmetry information in preference to the above space-group names.
They are only intended as comments.
;
_shelx_estimated_absorpt_t_min 0.687
_shelx_estimated_absorpt_t_max 0.817

loop_
_space_group_symop_operation_xyz
'x, y, z'
'-x+1/2, y, -z'
'x+1/2, y+1/2, z+1/2'
'-x+1, y+1/2, -z+1/2'
'-x, -y, -z'
'x-1/2, -y, z'
'-x+1/2, -y+1/2, -z+1/2'
'x, -y+1/2, z+1/2'

loop_
_atom_site_label
_atom_site_type_symbol
_atom_site_fract_x
_atom_site_fract_y
_atom_site_fract_z
_atom_site_U_iso_or_equiv
_atom_site_adp_type
_atom_site_occupancy
_atom_site_site_symmetry_order
_atom_site_calc_flag
_atom_site_refinement_flags_posn
_atom_site_refinement_flags_adp
_atom_site_refinement_flags_occupancy
_atom_site_disorder_assembly
_atom_site_disorder_group
Y Y 0.54758(2) 0.32315(2) 0.77054(2) 0.02923(7) Uani 1 1 d . . . . .
C1 C 0.74795(13) 0.21667(10) 0.79272(9) 0.0360(4) Uani 1 1 d . . . . .
H1 H 0.746444 0.192486 0.823973 0.043 Uiso 1 1 calc R U . . .
C2 C 0.46884(17) 0.44417(13) 0.68421(10) 0.0527(7) Uani 1 1 d . . . . .
H2A H 0.478577 0.476984 0.712386 0.063 Uiso 1 1 calc R U . . .
H2B H 0.407833 0.428744 0.682174 0.063 Uiso 1 1 calc R U . . .
C3 C 0.4873(3) 0.47295(19) 0.63294(13) 0.0926(13) Uani 1 1 d . U . . .
H3A H 0.433251 0.490119 0.613426 0.111 Uiso 1 1 calc R U . . .
H3B H 0.530281 0.508786 0.638447 0.111 Uiso 1 1 calc R U . . .
C4 C 0.5222(2) 0.41893(16) 0.60491(10) 0.0673(8) Uani 1 1 d . . . . .
H4A H 0.562527 0.435236 0.580647 0.081 Uiso 1 1 calc R U . . .
H4B H 0.474534 0.394464 0.584684 0.081 Uiso 1 1 calc R U . . .
C5 C 0.56973(14) 0.37608(11) 0.64604(8) 0.0410(5) Uani 1 1 d . . . . .
H5A H 0.562956 0.329535 0.636212 0.049 Uiso 1 1 calc R U . . .
H5B H 0.632575 0.386878 0.650877 0.049 Uiso 1 1 calc R U . . .
C6 C 0.47367(14) 0.21955(11) 0.71864(11) 0.0469(5) Uani 1 1 d . . . . .
C7 C 0.48228(15) 0.20214(11) 0.77210(11) 0.0506(6) Uani 1 1 d . . . . .
C8 C 0.42459(15) 0.24119(12) 0.79789(10) 0.0479(6) Uani 1 1 d . . . . .
C9 C 0.37983(13) 0.28422(11) 0.76004(9) 0.0413(5) Uani 1 1 d . . . . .
C10 C 0.40876(13) 0.26938(11) 0.71116(9) 0.0404(5) Uani 1 1 d . . . . .
C11 C 0.5161(2) 0.18577(15) 0.67536(15) 0.0733(9) Uani 1 1 d . . . . .
H11A H 0.485399 0.144862 0.666033 0.110 Uiso 1 1 calc R U . . .
H11B H 0.577204 0.176429 0.687461 0.110 Uiso 1 1 calc R U . . .
H11C H 0.512866 0.214294 0.644752 0.110 Uiso 1 1 calc R U . . .
C12 C 0.5350(2) 0.14540(14) 0.79677(16) 0.0815(11) Uani 1 1 d . . . . .
H12A H 0.555690 0.155986 0.833064 0.122 Uiso 1 1 calc R U . . .
H12B H 0.585052 0.137293 0.777455 0.122 Uiso 1 1 calc R U . . .
H12C H 0.498369 0.106311 0.795693 0.122 Uiso 1 1 calc R U . . .
C13 C 0.4005(2) 0.22766(18) 0.85225(12) 0.0792(10) Uani 1 1 d . . . . .
H13A H 0.367521 0.186822 0.852079 0.119 Uiso 1 1 calc R U . . .
H13B H 0.364797 0.263547 0.863170 0.119 Uiso 1 1 calc R U . . .
H13C H 0.453672 0.223872 0.876613 0.119 Uiso 1 1 calc R U . . .
C14 C 0.30520(15) 0.32994(14) 0.76851(12) 0.0572(7) Uani 1 1 d . . . . .
H14A H 0.312928 0.371421 0.750740 0.086 Uiso 1 1 calc R U . . .
H14B H 0.304695 0.337817 0.805909 0.086 Uiso 1 1 calc R U . . .
H14C H 0.249888 0.310052 0.754342 0.086 Uiso 1 1 calc R U . . .
C15 C 0.36740(17) 0.29290(16) 0.65841(11) 0.0608(7) Uani 1 1 d . . . . .
H15A H 0.412625 0.298735 0.635076 0.091 Uiso 1 1 calc R U . . .
H15B H 0.337903 0.334583 0.662560 0.091 Uiso 1 1 calc R U . . .
H15C H 0.324947 0.260592 0.643523 0.091 Uiso 1 1 calc R U . . .
C16 C 0.66441(14) 0.39170(12) 0.83302(9) 0.0425(5) Uani 1 1 d . . . . .
C17 C 0.61410(15) 0.35571(12) 0.86671(9) 0.0441(5) Uani 1 1 d . . . . .
C18 C 0.52898(15) 0.38322(12) 0.86199(9) 0.0433(5) Uani 1 1 d . . . . .
C19 C 0.52615(15) 0.43534(11) 0.82474(9) 0.0417(5) Uani 1 1 d . . . . .
C20 C 0.61020(15) 0.44076(11) 0.80761(9) 0.0417(5) Uani 1 1 d . . . . .
C21 C 0.76186(16) 0.38534(16) 0.83068(12) 0.0631(7) Uani 1 1 d . . . . .
H21A H 0.774251 0.388544 0.794369 0.095 Uiso 1 1 calc R U . . .
H21B H 0.781882 0.342998 0.845006 0.095 Uiso 1 1 calc R U . . .
H21C H 0.792293 0.420358 0.851148 0.095 Uiso 1 1 calc R U . . .
C22 C 0.6479(2) 0.30160(16) 0.90398(11) 0.0676(8) Uani 1 1 d . . . . .
H22A H 0.671848 0.320696 0.937336 0.101 Uiso 1 1 calc R U . . .
H22B H 0.693631 0.277219 0.888986 0.101 Uiso 1 1 calc R U . . .
H22C H 0.600010 0.272042 0.909621 0.101 Uiso 1 1 calc R U . . .
C23 C 0.4600(2) 0.37286(17) 0.89863(12) 0.0693(8) Uani 1 1 d . . . . .
H23A H 0.471561 0.331955 0.917792 0.104 Uiso 1 1 calc R U . . .
H23B H 0.402443 0.370698 0.878426 0.104 Uiso 1 1 calc R U . . .
H23C H 0.461389 0.409241 0.923324 0.104 Uiso 1 1 calc R U . . .
C24 C 0.45110(19) 0.48363(14) 0.81575(12) 0.0624(7) Uani 1 1 d . . . . .
H24A H 0.467827 0.519754 0.794102 0.094 Uiso 1 1 calc R U . . .
H24B H 0.437355 0.500625 0.849341 0.094 Uiso 1 1 calc R U . . .
H24C H 0.399820 0.461579 0.798017 0.094 Uiso 1 1 calc R U . . .
C25 C 0.6422(2) 0.49367(13) 0.77326(12) 0.0634(7) Uani 1 1 d . . . . .
H25A H 0.699255 0.509335 0.788717 0.095 Uiso 1 1 calc R U . . .
H25B H 0.600683 0.529964 0.770380 0.095 Uiso 1 1 calc R U . . .
H25C H 0.647347 0.475842 0.738527 0.095 Uiso 1 1 calc R U . . .
C26 C 0.24974(13) 0.54722(10) 0.55335(8) 0.0326(4) Uani 1 1 d . . . . .
C27 C 0.20842(18) 0.48601(12) 0.55360(9) 0.0508(6) Uani 1 1 d . . . . .
H27 H 0.183147 0.468280 0.521430 0.061 Uiso 1 1 calc R U . . .
C28 C 0.2031(2) 0.45024(13) 0.59928(10) 0.0579(7) Uani 1 1 d . . . . .
H28 H 0.175730 0.408681 0.597397 0.069 Uiso 1 1 calc R U . . .
C29 C 0.23715(16) 0.47480(12) 0.64713(9) 0.0464(5) Uani 1 1 d . . . . .
H29 H 0.233162 0.450640 0.678147 0.056 Uiso 1 1 calc R U . . .
C30 C 0.27730(14) 0.53543(12) 0.64897(8) 0.0408(5) Uani 1 1 d . . . . .
H30 H 0.300615 0.553203 0.681545 0.049 Uiso 1 1 calc R U . . .
C31 C 0.28358(13) 0.57052(10) 0.60301(8) 0.0339(4) Uani 1 1 d . . . . .
H31 H 0.311795 0.611733 0.605333 0.041 Uiso 1 1 calc R U . . .
C32 C 0.33826(13) 0.63824(10) 0.50008(7) 0.0324(4) Uani 1 1 d . . . . .
C33 C 0.42113(14) 0.62077(14) 0.52425(8) 0.0469(6) Uani 1 1 d . . . . .
H33 H 0.427099 0.582005 0.544463 0.056 Uiso 1 1 calc R U . . .
C34 C 0.49600(16) 0.65921(18) 0.51938(10) 0.0646(8) Uani 1 1 d . . . . .
H34 H 0.550797 0.646007 0.536518 0.078 Uiso 1 1 calc R U . . .
C35 C 0.49023(19) 0.71548(17) 0.49009(11) 0.0666(8) Uani 1 1 d . . . . .
H35 H 0.540583 0.741110 0.486977 0.080 Uiso 1 1 calc R U . . .
C36 C 0.41035(19) 0.73410(13) 0.46533(11) 0.0570(7) Uani 1 1 d . . . . .
H36 H 0.405514 0.772657 0.444837 0.068 Uiso 1 1 calc R U . . .
C37 C 0.33631(15) 0.69624(11) 0.47036(9) 0.0412(5) Uani 1 1 d . . . . .
H37 H 0.282084 0.710221 0.452941 0.049 Uiso 1 1 calc R U . . .
B B 0.250000 0.59217(15) 0.500000 0.0287(6) Uani 1 2 d S T P . .
N1 N 0.67924(10) 0.25460(8) 0.77823(7) 0.0359(4) Uani 1 1 d . . . . .
N2 N 0.81831(11) 0.20919(8) 0.76797(7) 0.0354(4) Uani 1 1 d . . . . .
O O 0.52955(9) 0.38944(7) 0.69401(5) 0.0353(3) Uani 1 1 d . . . . .

loop_
_atom_site_aniso_label
_atom_site_aniso_U_11
_atom_site_aniso_U_22
_atom_site_aniso_U_33
_atom_site_aniso_U_23
_atom_site_aniso_U_13
_atom_site_aniso_U_12
Y 0.02161(9) 0.02622(10) 0.03990(11) 0.00901(8) 0.00363(7) 0.00374(7)
C1 0.0296(10) 0.0315(10) 0.0466(11) 0.0083(9) 0.0031(8) 0.0049(8)
C2 0.0537(14) 0.0564(15) 0.0514(14) 0.0244(12) 0.0216(11) 0.0319(12)
C3 0.103(2) 0.103(3) 0.080(2) 0.0553(19) 0.0510(19) 0.066(2)
C4 0.0752(19) 0.087(2) 0.0428(14) 0.0195(14) 0.0209(13) 0.0330(16)
C5 0.0354(11) 0.0438(12) 0.0459(12) 0.0058(10) 0.0139(9) 0.0092(9)
C6 0.0309(10) 0.0353(11) 0.0728(16) -0.0017(11) -0.0025(10) -0.0046(9)
C7 0.0358(11) 0.0297(11) 0.0820(18) 0.0181(11) -0.0122(11) -0.0058(9)
C8 0.0393(12) 0.0461(13) 0.0569(14) 0.0206(11) -0.0011(10) -0.0151(10)
C9 0.0241(9) 0.0433(12) 0.0561(13) 0.0135(10) 0.0030(9) -0.0042(8)
C10 0.0254(9) 0.0400(12) 0.0538(13) 0.0084(10) -0.0035(9) -0.0053(8)
C11 0.0531(16) 0.0583(18) 0.108(3) -0.0319(17) 0.0068(16) -0.0028(13)
C12 0.0626(18) 0.0354(14) 0.138(3) 0.0308(17) -0.0282(18) -0.0056(12)
C13 0.082(2) 0.088(2) 0.0662(18) 0.0349(17) 0.0045(16) -0.0375(18)
C14 0.0307(11) 0.0654(17) 0.0762(18) 0.0090(14) 0.0097(11) 0.0047(11)
C15 0.0446(14) 0.0732(19) 0.0608(16) 0.0178(14) -0.0098(12) -0.0115(13)
C16 0.0358(11) 0.0441(12) 0.0470(12) -0.0048(10) 0.0016(9) -0.0036(9)
C17 0.0462(12) 0.0443(13) 0.0404(12) 0.0049(10) -0.0013(9) 0.0033(10)
C18 0.0477(12) 0.0441(12) 0.0399(11) 0.0025(9) 0.0118(10) 0.0015(10)
C19 0.0444(12) 0.0357(11) 0.0463(12) 0.0014(9) 0.0108(10) 0.0081(9)
C20 0.0487(12) 0.0322(11) 0.0458(12) -0.0011(9) 0.0119(10) -0.0061(9)
C21 0.0336(12) 0.0727(19) 0.0818(19) -0.0175(15) 0.0011(12) -0.0071(12)
C22 0.079(2) 0.0691(18) 0.0511(15) 0.0172(14) -0.0066(14) 0.0156(16)
C23 0.0711(18) 0.081(2) 0.0620(17) 0.0034(15) 0.0333(15) -0.0047(16)
C24 0.0668(17) 0.0516(16) 0.0706(18) -0.0009(13) 0.0152(14) 0.0255(13)
C25 0.0800(19) 0.0442(14) 0.0687(17) 0.0059(13) 0.0199(15) -0.0177(13)
C26 0.0321(10) 0.0343(10) 0.0318(9) 0.0024(8) 0.0051(8) 0.0049(8)
C27 0.0678(16) 0.0428(13) 0.0415(12) 0.0013(10) 0.0045(11) -0.0132(11)
C28 0.0784(18) 0.0403(13) 0.0570(15) 0.0080(11) 0.0164(13) -0.0120(12)
C29 0.0509(13) 0.0493(13) 0.0410(12) 0.0161(10) 0.0142(10) 0.0144(11)
C30 0.0365(11) 0.0532(13) 0.0330(10) 0.0044(9) 0.0050(8) 0.0124(10)
C31 0.0305(9) 0.0373(11) 0.0341(10) 0.0014(8) 0.0049(8) 0.0058(8)
C32 0.0304(9) 0.0400(11) 0.0267(9) -0.0044(8) 0.0035(7) -0.0014(8)
C33 0.0337(11) 0.0734(17) 0.0336(11) 0.0060(11) 0.0031(9) 0.0029(11)
C34 0.0292(11) 0.117(3) 0.0466(14) -0.0077(15) -0.0005(10) -0.0090(14)
C35 0.0531(16) 0.091(2) 0.0580(16) -0.0186(16) 0.0179(13) -0.0342(15)
C36 0.0695(17) 0.0490(15) 0.0562(15) -0.0074(12) 0.0237(13) -0.0205(13)
C37 0.0425(12) 0.0393(11) 0.0425(12) 0.0003(9) 0.0076(9) -0.0053(9)
B 0.0301(14) 0.0286(15) 0.0270(14) 0.000 0.0013(11) 0.000
N1 0.0270(8) 0.0323(9) 0.0482(10) 0.0077(7) 0.0032(7) 0.0050(7)
N2 0.0276(8) 0.0292(9) 0.0489(10) 0.0081(7) 0.0027(7) 0.0070(6)
O 0.0325(7) 0.0354(8) 0.0391(7) 0.0111(6) 0.0080(6) 0.0109(6)

loop_
_atom_type_symbol
_atom_type_description
_atom_type_scat_dispersion_real
_atom_type_scat_dispersion_imag
_atom_type_scat_source
C C 0.0033 0.0016 'International Tables Vol C Tables 4.2.6.8 and 6.1.1.4'
H H 0.0000 0.0000 'International Tables Vol C Tables 4.2.6.8 and 6.1.1.4'
B B 0.0013 0.0007 'International Tables Vol C Tables 4.2.6.8 and 6.1.1.4'
N N 0.0061 0.0033 'International Tables Vol C Tables 4.2.6.8 and 6.1.1.4'
O O 0.0106 0.0060 'International Tables Vol C Tables 4.2.6.8 and 6.1.1.4'
Y Y -2.7962 3.5667 'International Tables Vol C Tables 4.2.6.8 and 6.1.1.4'

loop_
_geom_angle_atom_site_label_1
_geom_angle_atom_site_label_2
_geom_angle_atom_site_label_3
_geom_angle
_geom_angle_site_symmetry_1
_geom_angle_site_symmetry_3
_geom_angle_publ_flag
O Y N1 114.21(5) . . ?
O Y N2 81.14(5) . 7_656 ?
N1 Y N2 33.08(6) . 7_656 ?
O Y C17 128.72(6) . . ?
N1 Y C17 80.74(7) . . ?
N2 Y C17 100.83(7) 7_656 . ?
O Y C16 101.99(6) . . ?
N1 Y C16 75.89(7) . . ?
N2 Y C16 81.10(6) 7_656 . ?
C17 Y C16 31.14(7) . . ?
O Y C7 122.00(7) . . ?
N1 Y C7 77.26(7) . . ?
N2 Y C7 95.23(7) 7_656 . ?
C17 Y C7 108.93(8) . . ?
C16 Y C7 134.88(7) . . ?
O Y C8 123.54(6) . . ?
N1 Y C8 102.94(7) . . ?
N2 Y C8 125.69(7) 7_656 . ?
C17 Y C8 97.00(8) . . ?
C16 Y C8 128.14(7) . . ?
C7 Y C8 30.63(8) . . ?
O Y C6 91.92(7) . . ?
N1 Y C6 83.71(7) . . ?
N2 Y C6 85.22(7) 7_656 . ?
C17 Y C6 139.33(8) . . ?
C16 Y C6 158.67(7) . . ?
C7 Y C6 30.57(8) . . ?
C8 Y C6 50.65(8) . . ?
O Y C9 93.66(6) . . ?
N1 Y C9 127.97(6) . . ?
N2 Y C9 135.69(7) 7_656 . ?
C17 Y C9 115.71(7) . . ?
C16 Y C9 142.24(7) . . ?
C7 Y C9 50.82(7) . . ?
C8 Y C9 30.91(7) . . ?
C6 Y C9 50.81(7) . . ?
O Y C18 116.67(6) . . ?
N1 Y C18 110.92(7) . . ?
N2 Y C18 130.16(7) 7_656 . ?
C17 Y C18 30.73(7) . . ?
C16 Y C18 50.70(7) . . ?
C7 Y C18 109.33(8) . . ?
C8 Y C18 84.71(8) . . ?
C6 Y C18 135.36(8) . . ?
C9 Y C18 91.57(7) . . ?
O Y C10 75.73(6) . . ?
N1 Y C10 113.92(7) . . ?
N2 Y C10 107.80(7) 7_656 . ?
C17 Y C10 145.36(7) . . ?
C16 Y C10 170.10(7) . . ?
C7 Y C10 50.23(7) . . ?
C8 Y C10 50.24(7) . . ?
C6 Y C10 30.57(7) . . ?
C9 Y C10 30.33(7) . . ?
C18 Y C10 121.39(7) . . ?
O Y C20 77.96(6) . . ?
N1 Y C20 102.63(7) . . ?
N2 Y C20 95.58(6) 7_656 . ?
C17 Y C20 50.77(7) . . ?
C16 Y C20 30.44(7) . . ?
C7 Y C20 158.61(8) . . ?
C8 Y C20 133.83(8) . . ?
C6 Y C20 169.57(7) . . ?
C9 Y C20 126.54(7) . . ?
C18 Y C20 50.26(7) . . ?
C10 Y C20 141.24(7) . . ?
N2 C1 N1 126.83(19) . . ?
N2 C1 H1 116.6 . . ?
N1 C1 H1 116.6 . . ?
O C2 C3 105.73(18) . . ?
O C2 H2A 110.6 . . ?
C3 C2 H2A 110.6 . . ?
O C2 H2B 110.6 . . ?
C3 C2 H2B 110.6 . . ?
H2A C2 H2B 108.7 . . ?
C4 C3 C2 104.8(2) . . ?
C4 C3 H3A 110.8 . . ?
C2 C3 H3A 110.8 . . ?
C4 C3 H3B 110.8 . . ?
C2 C3 H3B 110.8 . . ?
H3A C3 H3B 108.9 . . ?
C3 C4 C5 105.7(2) . . ?
C3 C4 H4A 110.6 . . ?
C5 C4 H4A 110.6 . . ?
C3 C4 H4B 110.6 . . ?
C5 C4 H4B 110.6 . . ?
H4A C4 H4B 108.7 . . ?
O C5 C4 105.47(17) . . ?
O C5 H5A 110.6 . . ?
C4 C5 H5A 110.6 . . ?
O C5 H5B 110.6 . . ?
C4 C5 H5B 110.6 . . ?
H5A C5 H5B 108.8 . . ?
C7 C6 C10 107.4(2) . . ?
C7 C6 C11 126.8(2) . . ?
C10 C6 C11 125.3(3) . . ?
C7 C6 Y 74.11(14) . . ?
C10 C6 Y 75.86(13) . . ?
C11 C6 Y 121.98(16) . . ?
C6 C7 C8 108.7(2) . . ?
C6 C7 C12 126.1(3) . . ?
C8 C7 C12 124.8(3) . . ?
C6 C7 Y 75.32(13) . . ?
C8 C7 Y 75.06(13) . . ?
C12 C7 Y 122.02(16) . . ?
C7 C8 C9 107.9(2) . . ?
C7 C8 C13 124.3(2) . . ?
C9 C8 C13 126.4(3) . . ?
C7 C8 Y 74.31(13) . . ?
C9 C8 Y 74.80(12) . . ?
C13 C8 Y 127.65(18) . . ?
C10 C9 C8 107.4(2) . . ?
C10 C9 C14 125.4(2) . . ?
C8 C9 C14 126.6(2) . . ?
C10 C9 Y 75.97(12) . . ?
C8 C9 Y 74.29(12) . . ?
C14 C9 Y 122.60(16) . . ?
C9 C10 C6 108.6(2) . . ?
C9 C10 C15 126.0(2) . . ?
C6 C10 C15 124.5(2) . . ?
C9 C10 Y 73.71(12) . . ?
C6 C10 Y 73.57(12) . . ?
C15 C10 Y 127.03(15) . . ?
C6 C11 H11A 109.5 . . ?
C6 C11 H11B 109.5 . . ?
H11A C11 H11B 109.5 . . ?
C6 C11 H11C 109.5 . . ?
H11A C11 H11C 109.5 . . ?
H11B C11 H11C 109.5 . . ?
C7 C12 H12A 109.5 . . ?
C7 C12 H12B 109.5 . . ?
H12A C12 H12B 109.5 . . ?
C7 C12 H12C 109.5 . . ?
H12A C12 H12C 109.5 . . ?
H12B C12 H12C 109.5 . . ?
C8 C13 H13A 109.5 . . ?
C8 C13 H13B 109.5 . . ?
H13A C13 H13B 109.5 . . ?
C8 C13 H13C 109.5 . . ?
H13A C13 H13C 109.5 . . ?
H13B C13 H13C 109.5 . . ?
C9 C14 H14A 109.5 . . ?
C9 C14 H14B 109.5 . . ?
H14A C14 H14B 109.5 . . ?
C9 C14 H14C 109.5 . . ?
H14A C14 H14C 109.5 . . ?
H14B C14 H14C 109.5 . . ?
C10 C15 H15A 109.5 . . ?
C10 C15 H15B 109.5 . . ?
H15A C15 H15B 109.5 . . ?
C10 C15 H15C 109.5 . . ?
H15A C15 H15C 109.5 . . ?
H15B C15 H15C 109.5 . . ?
C20 C16 C17 108.20(19) . . ?
C20 C16 C21 125.3(2) . . ?
C17 C16 C21 125.9(2) . . ?
C20 C16 Y 76.76(13) . . ?
C17 C16 Y 73.80(13) . . ?
C21 C16 Y 122.32(16) . . ?
C18 C17 C16 107.6(2) . . ?
C18 C17 C22 126.2(2) . . ?
C16 C17 C22 126.0(2) . . ?
C18 C17 Y 76.32(13) . . ?
C16 C17 Y 75.06(13) . . ?
C22 C17 Y 118.42(18) . . ?
C17 C18 C19 108.09(19) . . ?
C17 C18 C23 126.7(2) . . ?
C19 C18 C23 123.5(2) . . ?
C17 C18 Y 72.95(13) . . ?
C19 C18 Y 75.66(13) . . ?
C23 C18 Y 129.12(18) . . ?
C20 C19 C18 107.85(19) . . ?
C20 C19 C24 127.4(2) . . ?
C18 C19 C24 123.5(2) . . ?
C20 C19 Y 74.87(13) . . ?
C18 C19 Y 73.75(13) . . ?
C24 C19 Y 127.11(17) . . ?
C16 C20 C19 108.21(19) . . ?
C16 C20 C25 124.1(2) . . ?
C19 C20 C25 127.3(2) . . ?
C16 C20 Y 72.80(12) . . ?
C19 C20 Y 74.94(13) . . ?
C25 C20 Y 123.48(17) . . ?
C16 C21 H21A 109.5 . . ?
C16 C21 H21B 109.5 . . ?
H21A C21 H21B 109.5 . . ?
C16 C21 H21C 109.5 . . ?
H21A C21 H21C 109.5 . . ?
H21B C21 H21C 109.5 . . ?
C17 C22 H22A 109.5 . . ?
C17 C22 H22B 109.5 . . ?
H22A C22 H22B 109.5 . . ?
C17 C22 H22C 109.5 . . ?
H22A C22 H22C 109.5 . . ?
H22B C22 H22C 109.5 . . ?
C18 C23 H23A 109.5 . . ?
C18 C23 H23B 109.5 . . ?
H23A C23 H23B 109.5 . . ?
C18 C23 H23C 109.5 . . ?
H23A C23 H23C 109.5 . . ?
H23B C23 H23C 109.5 . . ?
C19 C24 H24A 109.5 . . ?
C19 C24 H24B 109.5 . . ?
H24A C24 H24B 109.5 . . ?
C19 C24 H24C 109.5 . . ?
H24A C24 H24C 109.5 . . ?
H24B C24 H24C 109.5 . . ?
C20 C25 H25A 109.5 . . ?
C20 C25 H25B 109.5 . . ?
H25A C25 H25B 109.5 . . ?
C20 C25 H25C 109.5 . . ?
H25A C25 H25C 109.5 . . ?
H25B C25 H25C 109.5 . . ?
C27 C26 C31 114.77(19) . . ?
C27 C26 B 122.86(18) . . ?
C31 C26 B 122.09(18) . . ?
C28 C27 C26 122.7(2) . . ?
C28 C27 H27 118.6 . . ?
C26 C27 H27 118.6 . . ?
C29 C28 C27 120.6(2) . . ?
C29 C28 H28 119.7 . . ?
C27 C28 H28 119.7 . . ?
C28 C29 C30 118.8(2) . . ?
C28 C29 H29 120.6 . . ?
C30 C29 H29 120.6 . . ?
C29 C30 C31 120.3(2) . . ?
C29 C30 H30 119.9 . . ?
C31 C30 H30 119.9 . . ?
C30 C31 C26 122.8(2) . . ?
C30 C31 H31 118.6 . . ?
C26 C31 H31 118.6 . . ?
C33 C32 C37 114.7(2) . . ?
C33 C32 B 124.27(19) . . ?
C37 C32 B 120.72(17) . . ?
C32 C33 C34 122.1(2) . . ?
C32 C33 H33 119.0 . . ?
C34 C33 H33 119.0 . . ?
C35 C34 C33 120.8(2) . . ?
C35 C34 H34 119.6 . . ?
C33 C34 H34 119.6 . . ?
C34 C35 C36 119.1(2) . . ?
C34 C35 H35 120.5 . . ?
C36 C35 H35 120.5 . . ?
C35 C36 C37 120.1(3) . . ?
C35 C36 H36 119.9 . . ?
C37 C36 H36 119.9 . . ?
C36 C37 C32 123.3(2) . . ?
C36 C37 H37 118.4 . . ?
C32 C37 H37 118.4 . . ?
C26 B C26 112.5(2) . 2_556 ?
C26 B C32 113.22(10) . . ?
C26 B C32 103.82(9) 2_556 . ?
C26 B C32 103.82(9) . 2_556 ?
C26 B C32 113.22(10) 2_556 2_556 ?
C32 B C32 110.6(2) . 2_556 ?
C1 N1 N2 116.60(17) . 7_656 ?
C1 N1 Y 168.20(15) . . ?
N2 N1 Y 74.43(9) 7_656 . ?
C1 N2 N1 116.56(16) . 7_656 ?
C1 N2 Y 170.17(14) . 7_656 ?
N1 N2 Y 72.49(10) 7_656 7_656 ?
C2 O C5 108.62(15) . . ?
C2 O Y 126.23(12) . . ?
C5 O Y 124.69(11) . . ?

loop_
_geom_bond_atom_site_label_1
_geom_bond_atom_site_label_2
_geom_bond_distance
_geom_bond_site_symmetry_2
_geom_bond_publ_flag
Y O 2.3645(13) . ?
Y N1 2.4372(16) . ?
Y N2 2.4618(17) 7_656 ?
Y C17 2.637(2) . ?
Y C16 2.653(2) . ?
Y C7 2.653(2) . ?
Y C8 2.663(2) . ?
Y C6 2.668(2) . ?
Y C9 2.669(2) . ?
Y C18 2.679(2) . ?
Y C10 2.698(2) . ?
Y C20 2.703(2) . ?
C1 N2 1.317(3) . ?
C1 N1 1.322(2) . ?
C1 H1 0.9400 . ?
C2 O 1.451(2) . ?
C2 C3 1.490(3) . ?
C2 H2A 0.9800 . ?
C2 H2B 0.9800 . ?
C3 C4 1.444(4) . ?
C3 H3A 0.9800 . ?
C3 H3B 0.9800 . ?
C4 C5 1.489(3) . ?
C4 H4A 0.9800 . ?
C4 H4B 0.9800 . ?
C5 O 1.457(2) . ?
C5 H5A 0.9800 . ?
C5 H5B 0.9800 . ?
C6 C7 1.403(4) . ?
C6 C10 1.415(3) . ?
C6 C11 1.508(4) . ?
C7 C8 1.404(4) . ?
C7 C12 1.503(3) . ?
C8 C9 1.421(3) . ?
C8 C13 1.502(4) . ?
C9 C10 1.404(3) . ?
C9 C14 1.505(3) . ?
C10 C15 1.501(3) . ?
C11 H11A 0.9700 . ?
C11 H11B 0.9700 . ?
C11 H11C 0.9700 . ?
C12 H12A 0.9700 . ?
C12 H12B 0.9700 . ?
C12 H12C 0.9700 . ?
C13 H13A 0.9700 . ?
C13 H13B 0.9700 . ?
C13 H13C 0.9700 . ?
C14 H14A 0.9700 . ?
C14 H14B 0.9700 . ?
C14 H14C 0.9700 . ?
C15 H15A 0.9700 . ?
C15 H15B 0.9700 . ?
C15 H15C 0.9700 . ?
C16 C20 1.407(3) . ?
C16 C17 1.420(3) . ?
C16 C21 1.504(3) . ?
C17 C18 1.409(3) . ?
C17 C22 1.507(3) . ?
C18 C19 1.420(3) . ?
C18 C23 1.502(3) . ?
C19 C20 1.408(3) . ?
C19 C24 1.507(3) . ?
C20 C25 1.503(3) . ?
C21 H21A 0.9700 . ?
C21 H21B 0.9700 . ?
C21 H21C 0.9700 . ?
C22 H22A 0.9700 . ?
C22 H22B 0.9700 . ?
C22 H22C 0.9700 . ?
C23 H23A 0.9700 . ?
C23 H23B 0.9700 . ?
C23 H23C 0.9700 . ?
C24 H24A 0.9700 . ?
C24 H24B 0.9700 . ?
C24 H24C 0.9700 . ?
C25 H25A 0.9700 . ?
C25 H25B 0.9700 . ?
C25 H25C 0.9700 . ?
C26 C27 1.394(3) . ?
C26 C31 1.398(3) . ?
C26 B 1.641(3) . ?
C27 C28 1.385(3) . ?
C27 H27 0.9400 . ?
C28 C29 1.368(4) . ?
C28 H28 0.9400 . ?
C29 C30 1.374(3) . ?
C29 H29 0.9400 . ?
C30 C31 1.386(3) . ?
C30 H30 0.9400 . ?
C31 H31 0.9400 . ?
C32 C33 1.392(3) . ?
C32 C37 1.399(3) . ?
C32 B 1.642(3) . ?
C33 C34 1.403(4) . ?
C33 H33 0.9400 . ?
C34 C35 1.363(5) . ?
C34 H34 0.9400 . ?
C35 C36 1.365(4) . ?
C35 H35 0.9400 . ?
C36 C37 1.386(3) . ?
C36 H36 0.9400 . ?
C37 H37 0.9400 . ?
N1 N2 1.395(2) 7_656 ?
